data_4000726
loop_
_publ_author_name
'Ramasamy, Karthik'
'Malik, Mohammad A.'
'Helliwell, Madeleine'
'Raftery, James'
'O&#x2019;Brien, Paul'

_publ_section_title
;
 Thio- and Dithio-Biuret Precursors for Zinc Sulfide, Cadmium Sulfide, and
 Zinc Cadmium Sulfide Thin Films
;
_journal_issue 6
_journal_name_full 'Chemistry of Materials'
_journal_page_first 1471
_journal_paper_doi 10.1021/cm1030393
_journal_volume 23
_journal_year 2011
_chemical_formula_sum 'C20 H40 N6 S4 Zn'
_chemical_formula_weight 558.19
_chemical_name_systematic
; 
 ? 
;
_space_group_IT_number 14
_symmetry_cell_setting monoclinic
_symmetry_space_group_name_Hall '-P 2yn'
_symmetry_space_group_name_H-M 'P 1 21/n 1'
_atom_sites_solution_hydrogens geom
_atom_sites_solution_primary direct
_atom_sites_solution_secondary difmap
_audit_creation_method SHELXL-97
_cell_angle_alpha 90.00
_cell_angle_beta 98.799(2)
_cell_angle_gamma 90.00
_cell_formula_units_Z 4
_cell_length_a 9.0920(8)
_cell_length_b 11.5052(10)
_cell_length_c 26.955(2)
_cell_measurement_reflns_used 3247
_cell_measurement_temperature 100(2)
_cell_measurement_theta_max 23.681
_cell_measurement_theta_min 2.338
_cell_volume 2786.5(4)
_computing_cell_refinement 'Bruker SMART'
_computing_data_collection 'Bruker SMART'
_computing_data_reduction 'Bruker SAINT'
_computing_molecular_graphics 'Bruker SHELXTL'
_computing_publication_material 'Bruker SHELXTL'
_computing_structure_refinement 'SHELXL-97 (Sheldrick, 1997)'
_computing_structure_solution 'SHELXS-97 (Sheldrick, 1990)'
_diffrn_ambient_temperature 100(2)
_diffrn_measured_fraction_theta_full 1.000
_diffrn_measured_fraction_theta_max 0.960
_diffrn_measurement_device_type 'CCD area detector'
_diffrn_measurement_method 'phi and omega scans'
_diffrn_radiation_monochromator graphite
_diffrn_radiation_source 'fine-focus sealed tube'
_diffrn_radiation_type MoK\a
_diffrn_radiation_wavelength 0.71073
_diffrn_reflns_av_R_equivalents 0.0642
_diffrn_reflns_av_sigmaI/netI 0.1002
_diffrn_reflns_limit_h_max 11
_diffrn_reflns_limit_h_min -11
_diffrn_reflns_limit_k_max 15
_diffrn_reflns_limit_k_min -14
_diffrn_reflns_limit_l_max 35
_diffrn_reflns_limit_l_min -35
_diffrn_reflns_number 23865
_diffrn_reflns_theta_full 25.00
_diffrn_reflns_theta_max 28.29
_diffrn_reflns_theta_min 1.53
_exptl_absorpt_coefficient_mu 1.200
_exptl_absorpt_correction_type none
_exptl_crystal_colour white
_exptl_crystal_density_diffrn 1.331
_exptl_crystal_density_method 'not measured'
_exptl_crystal_description block
_exptl_crystal_F_000 1184
_exptl_crystal_size_max 0.20
_exptl_crystal_size_mid 0.15
_exptl_crystal_size_min 0.10
_refine_diff_density_max 0.860
_refine_diff_density_min -0.443
_refine_diff_density_rms 0.066
_refine_ls_extinction_method none
_refine_ls_goodness_of_fit_ref 0.743
_refine_ls_hydrogen_treatment constr
_refine_ls_matrix_type full
_refine_ls_number_parameters 288
_refine_ls_number_reflns 6650
_refine_ls_number_restraints 0
_refine_ls_restrained_S_all 0.743
_refine_ls_R_factor_all 0.0686
_refine_ls_R_factor_gt 0.0360
_refine_ls_shift/su_max 0.000
_refine_ls_shift/su_mean 0.000
_refine_ls_structure_factor_coef Fsqd
_refine_ls_weighting_details 'calc w=1/[\s^2^(Fo^2^)+(0.0092P)^2^+0.0000P] where P=(Fo^2^+2Fc^2^)/3'
_refine_ls_weighting_scheme calc
_refine_ls_wR_factor_gt 0.0492
_refine_ls_wR_factor_ref 0.0541
_reflns_number_gt 4163
_reflns_number_total 6650
_reflns_threshold_expression >2sigma(I)
_cod_data_source_file cm1030393_si_003.cif
_cod_data_source_block s2949m
_cod_depositor_comments
;
The following automatic conversions were performed:

'_symmetry_cell_setting' value 'Monoclinic' changed to 'monoclinic'
according to /home/saulius/struct/CIF-dictionaries/cif_core.dic
dictionary named 'cif_core.dic' version 2.4.1 from 2010-06-29.

Automatic conversion script
Id: cif_fix_values 1715 2011-07-08 13:25:40Z adriana 

 Adding full bibliography for 4000725--4000727.cif.
;
_cod_original_cell_volume 2786.4(4)
_cod_original_sg_symbol_H-M P2(1)/n
_cod_database_code 4000726

loop_
_symmetry_equiv_pos_as_xyz
'x, y, z'
'-x+1/2, y+1/2, -z+1/2'
'-x, -y, -z'
'x-1/2, -y-1/2, z-1/2'

loop_
_atom_site_label
_atom_site_type_symbol
_atom_site_fract_x
_atom_site_fract_y
_atom_site_fract_z
_atom_site_U_iso_or_equiv
_atom_site_adp_type
_atom_site_occupancy
_atom_site_symmetry_multiplicity
_atom_site_calc_flag
_atom_site_refinement_flags
C1 C 0.4063(3) 0.4859(2) 0.25276(9) 0.0325(7) Uani 1 1 d .
H1A H 0.4094 0.4315 0.2250 0.049 Uiso 1 1 calc R
H1B H 0.4617 0.4533 0.2837 0.049 Uiso 1 1 calc R
H1C H 0.4514 0.5599 0.2452 0.049 Uiso 1 1 calc R
C2 C 0.2467(3) 0.5061(2) 0.25963(8) 0.0233(6) Uani 1 1 d .
H2A H 0.2073 0.4340 0.2728 0.028 Uiso 1 1 calc R
H2B H 0.2439 0.5679 0.2850 0.028 Uiso 1 1 calc R
C3 C 0.0723(3) 0.46271(19) 0.18190(9) 0.0214(6) Uani 1 1 d .
C4 C -0.0828(3) 0.45175(19) 0.10221(9) 0.0211(5) Uani 1 1 d .
C5 C -0.3138(3) 0.4290(2) 0.04247(9) 0.0289(6) Uani 1 1 d .
H5A H -0.4196 0.4287 0.0473 0.035 Uiso 1 1 calc R
H5B H -0.2824 0.3472 0.0395 0.035 Uiso 1 1 calc R
C6 C -0.3002(3) 0.4919(2) -0.00571(9) 0.0365(7) Uani 1 1 d .
H6A H -0.3317 0.5729 -0.0032 0.055 Uiso 1 1 calc R
H6B H -0.3636 0.4539 -0.0337 0.055 Uiso 1 1 calc R
H6C H -0.1964 0.4898 -0.0115 0.055 Uiso 1 1 calc R
C7 C 0.1439(3) 0.66349(18) 0.20002(9) 0.0265(6) Uani 1 1 d .
H7A H 0.1716 0.7099 0.2310 0.032 Uiso 1 1 calc R
H7B H 0.0404 0.6842 0.1856 0.032 Uiso 1 1 calc R
C8 C 0.2460(3) 0.6959(2) 0.16280(9) 0.0372(7) Uani 1 1 d .
H8A H 0.3497 0.6838 0.1782 0.056 Uiso 1 1 calc R
H8B H 0.2310 0.7777 0.1533 0.056 Uiso 1 1 calc R
H8C H 0.2235 0.6470 0.1328 0.056 Uiso 1 1 calc R
C9 C -0.2988(3) 0.56803(19) 0.11343(9) 0.0288(6) Uani 1 1 d .
H9A H -0.3769 0.6071 0.0896 0.035 Uiso 1 1 calc R
H9B H -0.2254 0.6276 0.1274 0.035 Uiso 1 1 calc R
C10 C -0.3686(3) 0.5153(2) 0.15557(10) 0.0467(8) Uani 1 1 d .
H10A H -0.4433 0.4578 0.1418 0.070 Uiso 1 1 calc R
H10B H -0.4163 0.5766 0.1727 0.070 Uiso 1 1 calc R
H10C H -0.2915 0.4773 0.1795 0.070 Uiso 1 1 calc R
C11 C -0.0526(3) -0.23297(19) 0.05857(8) 0.0296(6) Uani 1 1 d .
H11A H 0.0092 -0.3015 0.0552 0.044 Uiso 1 1 calc R
H11B H -0.1551 -0.2485 0.0428 0.044 Uiso 1 1 calc R
H11C H -0.0511 -0.2155 0.0942 0.044 Uiso 1 1 calc R
C12 C 0.0084(2) -0.12947(19) 0.03293(8) 0.0233(6) Uani 1 1 d .
H12A H 0.0053 -0.1474 -0.0031 0.028 Uiso 1 1 calc R
H12B H -0.0566 -0.0614 0.0355 0.028 Uiso 1 1 calc R
C13 C 0.1972(3) -0.01716(19) 0.09002(8) 0.0200(5) Uani 1 1 d .
C14 C 0.4191(3) 0.08616(19) 0.12330(8) 0.0203(6) Uani 1 1 d .
C15 C 0.6631(2) 0.1570(2) 0.16795(9) 0.0274(6) Uani 1 1 d .
H15A H 0.6505 0.2190 0.1422 0.033 Uiso 1 1 calc R
H15B H 0.7627 0.1221 0.1683 0.033 Uiso 1 1 calc R
C16 C 0.6552(3) 0.2106(2) 0.21904(9) 0.0385(7) Uani 1 1 d .
H16A H 0.5630 0.2554 0.2175 0.058 Uiso 1 1 calc R
H16B H 0.7408 0.2621 0.2284 0.058 Uiso 1 1 calc R
H16C H 0.6568 0.1488 0.2441 0.058 Uiso 1 1 calc R
C17 C 0.2784(3) -0.16591(19) 0.03608(9) 0.0268(6) Uani 1 1 d .
H17A H 0.2402 -0.2442 0.0258 0.032 Uiso 1 1 calc R
H17B H 0.3636 -0.1755 0.0634 0.032 Uiso 1 1 calc R
C18 C 0.3315(3) -0.1062(2) -0.00828(9) 0.0383(7) Uani 1 1 d .
H18A H 0.2497 -0.1029 -0.0365 0.057 Uiso 1 1 calc R
H18B H 0.4146 -0.1502 -0.0182 0.057 Uiso 1 1 calc R
H18C H 0.3645 -0.0272 0.0013 0.057 Uiso 1 1 calc R
C19 C 0.5888(3) -0.04911(19) 0.17377(9) 0.0275(6) Uani 1 1 d .
H19A H 0.4966 -0.0928 0.1765 0.033 Uiso 1 1 calc R
H19B H 0.6465 -0.0422 0.2079 0.033 Uiso 1 1 calc R
C20 C 0.6791(3) -0.1164(2) 0.14105(10) 0.0413(8) Uani 1 1 d .
H20A H 0.6201 -0.1281 0.1078 0.062 Uiso 1 1 calc R
H20B H 0.7065 -0.1920 0.1565 0.062 Uiso 1 1 calc R
H20C H 0.7696 -0.0728 0.1376 0.062 Uiso 1 1 calc R
N1 N 0.1492(2) 0.53979(15) 0.21327(7) 0.0205(5) Uani 1 1 d .
N2 N -0.0163(2) 0.50546(15) 0.14324(7) 0.0222(5) Uani 1 1 d .
N3 N -0.2246(2) 0.48121(15) 0.08642(7) 0.0222(5) Uani 1 1 d .
N4 N 0.1613(2) -0.09941(15) 0.05473(7) 0.0203(5) Uani 1 1 d .
N5 N 0.3410(2) -0.00660(15) 0.10811(7) 0.0215(5) Uani 1 1 d .
N6 N 0.5491(2) 0.06746(16) 0.15421(7) 0.0225(5) Uani 1 1 d .
S1 S 0.08420(7) 0.31433(5) 0.19774(2) 0.02555(16) Uani 1 1 d .
S2 S 0.00446(7) 0.36221(5) 0.06408(2) 0.02707(16) Uani 1 1 d .
S3 S 0.05207(7) 0.05193(5) 0.11366(2) 0.02168(15) Uani 1 1 d .
S4 S 0.37664(6) 0.22841(5) 0.10291(2) 0.02606(15) Uani 1 1 d .
Zn1 Zn 0.13824(3) 0.24103(2) 0.122504(10) 0.02077(7) Uani 1 1 d .

loop_
_atom_site_aniso_label
_atom_site_aniso_U_11
_atom_site_aniso_U_22
_atom_site_aniso_U_33
_atom_site_aniso_U_23
_atom_site_aniso_U_13
_atom_site_aniso_U_12
C1 0.0343(17) 0.0376(16) 0.0249(15) 0.0002(13) 0.0028(13) 0.0066(13)
C2 0.0300(15) 0.0237(14) 0.0162(14) -0.0037(11) 0.0039(12) -0.0012(11)
C3 0.0222(14) 0.0196(14) 0.0240(14) -0.0028(11) 0.0090(11) 0.0008(11)
C4 0.0225(14) 0.0154(13) 0.0257(14) 0.0022(11) 0.0045(11) -0.0015(11)
C5 0.0207(14) 0.0223(14) 0.0413(17) -0.0099(13) -0.0025(12) -0.0001(11)
C6 0.0296(16) 0.0384(17) 0.0364(17) -0.0058(14) -0.0116(13) 0.0031(13)
C7 0.0320(16) 0.0180(14) 0.0274(15) -0.0032(11) -0.0025(12) 0.0012(12)
C8 0.0440(18) 0.0276(15) 0.0390(17) 0.0086(13) 0.0027(14) -0.0071(13)
C9 0.0232(14) 0.0215(14) 0.0429(17) -0.0081(12) 0.0086(13) 0.0029(11)
C10 0.050(2) 0.0339(17) 0.064(2) -0.0132(15) 0.0355(17) -0.0077(14)
C11 0.0335(15) 0.0262(15) 0.0292(14) -0.0014(12) 0.0054(12) -0.0074(12)
C12 0.0235(14) 0.0258(14) 0.0206(14) -0.0060(11) 0.0031(11) -0.0061(11)
C13 0.0248(14) 0.0162(13) 0.0192(13) 0.0050(10) 0.0043(11) -0.0010(11)
C14 0.0219(14) 0.0210(14) 0.0195(13) -0.0032(11) 0.0079(11) 0.0013(11)
C15 0.0164(14) 0.0258(15) 0.0392(16) -0.0056(12) 0.0015(12) -0.0003(11)
C16 0.0433(17) 0.0307(16) 0.0395(17) -0.0086(13) -0.0003(14) -0.0051(13)
C17 0.0265(15) 0.0224(14) 0.0314(15) -0.0118(12) 0.0044(12) -0.0003(12)
C18 0.0322(17) 0.0394(17) 0.0476(19) -0.0153(14) 0.0200(14) -0.0080(13)
C19 0.0239(15) 0.0229(14) 0.0338(16) 0.0015(12) -0.0021(12) 0.0015(12)
C20 0.0321(17) 0.0251(15) 0.066(2) -0.0073(15) 0.0054(15) 0.0044(13)
N1 0.0239(12) 0.0184(11) 0.0187(11) -0.0026(9) 0.0021(9) -0.0005(9)
N2 0.0258(12) 0.0168(11) 0.0225(12) -0.0026(9) -0.0013(10) 0.0017(9)
N3 0.0198(11) 0.0198(11) 0.0266(12) -0.0066(9) 0.0026(9) -0.0006(9)
N4 0.0214(12) 0.0179(11) 0.0218(11) -0.0044(9) 0.0043(9) -0.0019(9)
N5 0.0209(12) 0.0179(11) 0.0251(12) -0.0047(9) 0.0011(9) -0.0005(9)
N6 0.0191(11) 0.0174(11) 0.0298(12) -0.0015(9) -0.0003(9) -0.0001(9)
S1 0.0375(4) 0.0183(3) 0.0210(3) -0.0012(3) 0.0049(3) 0.0003(3)
S2 0.0280(4) 0.0311(4) 0.0214(3) -0.0024(3) 0.0012(3) 0.0112(3)
S3 0.0227(3) 0.0213(3) 0.0216(3) -0.0039(3) 0.0054(3) -0.0026(3)
S4 0.0223(3) 0.0195(3) 0.0367(4) 0.0042(3) 0.0054(3) 0.0003(3)
Zn1 0.02219(16) 0.01825(15) 0.02144(15) -0.00233(13) 0.00196(11) 0.00137(13)

loop_
_atom_type_symbol
_atom_type_description
_atom_type_scat_dispersion_real
_atom_type_scat_dispersion_imag
_atom_type_scat_source
C C 0.0033 0.0016 'International Tables Vol C Tables 4.2.6.8 and 6.1.1.4'
H H 0.0000 0.0000 'International Tables Vol C Tables 4.2.6.8 and 6.1.1.4'
N N 0.0061 0.0033 'International Tables Vol C Tables 4.2.6.8 and 6.1.1.4'
S S 0.1246 0.1234 'International Tables Vol C Tables 4.2.6.8 and 6.1.1.4'
Zn Zn 0.2839 1.4301 'International Tables Vol C Tables 4.2.6.8 and 6.1.1.4'

loop_
_geom_angle_atom_site_label_1
_geom_angle_atom_site_label_2
_geom_angle_atom_site_label_3
_geom_angle
C2 C1 H1A 109.5
C2 C1 H1B 109.5
H1A C1 H1B 109.5
C2 C1 H1C 109.5
H1A C1 H1C 109.5
H1B C1 H1C 109.5
N1 C2 C1 113.74(18)
N1 C2 H2A 108.8
C1 C2 H2A 108.8
N1 C2 H2B 108.8
C1 C2 H2B 108.8
H2A C2 H2B 107.7
N2 C3 N1 116.7(2)
N2 C3 S1 124.34(18)
N1 C3 S1 118.73(17)
N2 C4 N3 116.1(2)
N2 C4 S2 125.41(18)
N3 C4 S2 117.94(17)
N3 C5 C6 113.11(19)
N3 C5 H5A 109.0
C6 C5 H5A 109.0
N3 C5 H5B 109.0
C6 C5 H5B 109.0
H5A C5 H5B 107.8
C5 C6 H6A 109.5
C5 C6 H6B 109.5
H6A C6 H6B 109.5
C5 C6 H6C 109.5
H6A C6 H6C 109.5
H6B C6 H6C 109.5
N1 C7 C8 113.54(19)
N1 C7 H7A 108.9
C8 C7 H7A 108.9
N1 C7 H7B 108.9
C8 C7 H7B 108.9
H7A C7 H7B 107.7
C7 C8 H8A 109.5
C7 C8 H8B 109.5
H8A C8 H8B 109.5
C7 C8 H8C 109.5
H8A C8 H8C 109.5
H8B C8 H8C 109.5
N3 C9 C10 112.30(19)
N3 C9 H9A 109.1
C10 C9 H9A 109.1
N3 C9 H9B 109.1
C10 C9 H9B 109.1
H9A C9 H9B 107.9
C9 C10 H10A 109.5
C9 C10 H10B 109.5
H10A C10 H10B 109.5
C9 C10 H10C 109.5
H10A C10 H10C 109.5
H10B C10 H10C 109.5
C12 C11 H11A 109.5
C12 C11 H11B 109.5
H11A C11 H11B 109.5
C12 C11 H11C 109.5
H11A C11 H11C 109.5
H11B C11 H11C 109.5
N4 C12 C11 113.04(19)
N4 C12 H12A 109.0
C11 C12 H12A 109.0
N4 C12 H12B 109.0
C11 C12 H12B 109.0
H12A C12 H12B 107.8
N5 C13 N4 116.2(2)
N5 C13 S3 125.55(18)
N4 C13 S3 117.66(17)
N5 C14 N6 116.3(2)
N5 C14 S4 125.39(18)
N6 C14 S4 118.13(17)
N6 C15 C16 112.58(19)
N6 C15 H15A 109.1
C16 C15 H15A 109.1
N6 C15 H15B 109.1
C16 C15 H15B 109.1
H15A C15 H15B 107.8
C15 C16 H16A 109.5
C15 C16 H16B 109.5
H16A C16 H16B 109.5
C15 C16 H16C 109.5
H16A C16 H16C 109.5
H16B C16 H16C 109.5
N4 C17 C18 111.71(19)
N4 C17 H17A 109.3
C18 C17 H17A 109.3
N4 C17 H17B 109.3
C18 C17 H17B 109.3
H17A C17 H17B 107.9
C17 C18 H18A 109.5
C17 C18 H18B 109.5
H18A C18 H18B 109.5
C17 C18 H18C 109.5
H18A C18 H18C 109.5
H18B C18 H18C 109.5
N6 C19 C20 112.7(2)
N6 C19 H19A 109.1
C20 C19 H19A 109.1
N6 C19 H19B 109.1
C20 C19 H19B 109.1
H19A C19 H19B 107.8
C19 C20 H20A 109.5
C19 C20 H20B 109.5
H20A C20 H20B 109.5
C19 C20 H20C 109.5
H20A C20 H20C 109.5
H20B C20 H20C 109.5
C3 N1 C7 119.49(19)
C3 N1 C2 123.26(19)
C7 N1 C2 117.17(18)
C3 N2 C4 129.3(2)
C4 N3 C5 122.90(19)
C4 N3 C9 120.71(19)
C5 N3 C9 116.39(18)
C13 N4 C17 120.04(19)
C13 N4 C12 124.16(19)
C17 N4 C12 115.80(18)
C14 N5 C13 130.1(2)
C14 N6 C19 120.67(19)
C14 N6 C15 124.01(19)
C19 N6 C15 115.21(18)
C3 S1 Zn1 98.86(8)
C4 S2 Zn1 101.31(8)
C13 S3 Zn1 101.74(8)
C14 S4 Zn1 99.01(8)
S2 Zn1 S3 111.31(2)
S2 Zn1 S4 107.27(2)
S3 Zn1 S4 103.41(2)
S2 Zn1 S1 102.55(2)
S3 Zn1 S1 108.59(2)
S4 Zn1 S1 123.66(2)

loop_
_geom_bond_atom_site_label_1
_geom_bond_atom_site_label_2
_geom_bond_distance
C1 C2 1.509(3)
C1 H1A 0.9800
C1 H1B 0.9800
C1 H1C 0.9800
C2 N1 1.469(3)
C2 H2A 0.9900
C2 H2B 0.9900
C3 N2 1.312(3)
C3 N1 1.345(3)
C3 S1 1.759(2)
C4 N2 1.329(3)
C4 N3 1.338(3)
C4 S2 1.731(2)
C5 N3 1.459(3)
C5 C6 1.508(3)
C5 H5A 0.9900
C5 H5B 0.9900
C6 H6A 0.9800
C6 H6B 0.9800
C6 H6C 0.9800
C7 N1 1.466(3)
C7 C8 1.514(3)
C7 H7A 0.9900
C7 H7B 0.9900
C8 H8A 0.9800
C8 H8B 0.9800
C8 H8C 0.9800
C9 N3 1.460(3)
C9 C10 1.511(3)
C9 H9A 0.9900
C9 H9B 0.9900
C10 H10A 0.9800
C10 H10B 0.9800
C10 H10C 0.9800
C11 C12 1.523(3)
C11 H11A 0.9800
C11 H11B 0.9800
C11 H11C 0.9800
C12 N4 1.466(3)
C12 H12A 0.9900
C12 H12B 0.9900
C13 N5 1.329(3)
C13 N4 1.346(3)
C13 S3 1.742(2)
C14 N5 1.313(3)
C14 N6 1.355(3)
C14 S4 1.751(2)
C15 N6 1.468(3)
C15 C16 1.520(3)
C15 H15A 0.9900
C15 H15B 0.9900
C16 H16A 0.9800
C16 H16B 0.9800
C16 H16C 0.9800
C17 N4 1.461(3)
C17 C18 1.520(3)
C17 H17A 0.9900
C17 H17B 0.9900
C18 H18A 0.9800
C18 H18B 0.9800
C18 H18C 0.9800
C19 N6 1.466(3)
C19 C20 1.507(3)
C19 H19A 0.9900
C19 H19B 0.9900
C20 H20A 0.9800
C20 H20B 0.9800
C20 H20C 0.9800
S1 Zn1 2.3174(7)
S2 Zn1 2.3058(7)
S3 Zn1 2.3124(7)
S4 Zn1 2.3126(7)

loop_
_geom_torsion_atom_site_label_1
_geom_torsion_atom_site_label_2
_geom_torsion_atom_site_label_3
_geom_torsion_atom_site_label_4
_geom_torsion
N2 C3 N1 C7 -6.9(3)
S1 C3 N1 C7 178.35(16)
N2 C3 N1 C2 176.6(2)
S1 C3 N1 C2 1.9(3)
C8 C7 N1 C3 -80.0(3)
C8 C7 N1 C2 96.7(2)
C1 C2 N1 C3 91.3(3)
C1 C2 N1 C7 -85.2(2)
N1 C3 N2 C4 166.3(2)
S1 C3 N2 C4 -19.3(4)
N3 C4 N2 C3 137.7(2)
S2 C4 N2 C3 -50.7(3)
N2 C4 N3 C5 -179.03(19)
S2 C4 N3 C5 8.7(3)
N2 C4 N3 C9 0.2(3)
S2 C4 N3 C9 -172.06(16)
C6 C5 N3 C4 -88.5(3)
C6 C5 N3 C9 92.2(2)
C10 C9 N3 C4 -87.2(3)
C10 C9 N3 C5 92.1(2)
N5 C13 N4 C17 -3.9(3)
S3 C13 N4 C17 -175.72(16)
N5 C13 N4 C12 175.56(19)
S3 C13 N4 C12 3.8(3)
C18 C17 N4 C13 -88.7(2)
C18 C17 N4 C12 91.8(2)
C11 C12 N4 C13 -95.6(2)
C11 C12 N4 C17 83.8(2)
N6 C14 N5 C13 159.5(2)
S4 C14 N5 C13 -26.1(3)
N4 C13 N5 C14 146.0(2)
S3 C13 N5 C14 -43.0(3)
N5 C14 N6 C19 -7.0(3)
S4 C14 N6 C19 178.13(16)
N5 C14 N6 C15 168.9(2)
S4 C14 N6 C15 -5.9(3)
C20 C19 N6 C14 92.0(3)
C20 C19 N6 C15 -84.3(2)
C16 C15 N6 C14 99.0(3)
C16 C15 N6 C19 -84.8(2)
N2 C3 S1 Zn1 55.7(2)
N1 C3 S1 Zn1 -129.97(16)
N2 C4 S2 Zn1 48.8(2)
N3 C4 S2 Zn1 -139.68(16)
N5 C13 S3 Zn1 47.2(2)
N4 C13 S3 Zn1 -141.80(15)
N5 C14 S4 Zn1 56.0(2)
N6 C14 S4 Zn1 -129.63(16)
C4 S2 Zn1 S3 113.97(8)
C4 S2 Zn1 S4 -133.57(8)
C4 S2 Zn1 S1 -1.97(8)
C13 S3 Zn1 S2 109.33(8)
C13 S3 Zn1 S4 -5.55(8)
C13 S3 Zn1 S1 -138.50(8)
C14 S4 Zn1 S2 -148.16(8)
C14 S4 Zn1 S3 -30.41(8)
C14 S4 Zn1 S1 93.13(8)
C3 S1 Zn1 S2 -34.76(8)
C3 S1 Zn1 S3 -152.65(8)
C3 S1 Zn1 S4 86.16(8)
